data_7216860
loop_
_publ_author_name
'Mukherjee, Manjira'
'Pal, Siddhartha'
'Sen, Buddhadeb'
'Lohar, Somenath'
'Banerjee, Samya'
'Banerjee, Snehasis'
'Chattopadhyay, Pabitra'

_publ_section_title
;
 Substituent effect on fluorescence signaling of the cell permeable
 HSO4&#x2212; receptors through single point to ratiometric response in
 green solvent
;
_journal_issue 53
_journal_name_full 'RSC Advances'
_journal_page_first 27665
_journal_paper_doi 10.1039/c4ra03551h
_journal_volume 4
_journal_year 2014
_chemical_formula_sum 'C20 H15 N4 O2'
_chemical_formula_weight 343.36
_space_group_IT_number 29
_symmetry_space_group_name_Hall 'P 2c -2ac'
_symmetry_space_group_name_H-M 'P c a 21'
_atom_sites_solution_hydrogens geom
_atom_sites_solution_primary direct
_atom_sites_solution_secondary difmap
_audit_creation_method SHELXL-97
_cell_angle_alpha 90.00
_cell_angle_beta 90.00
_cell_angle_gamma 90.00
_cell_formula_units_Z 4
_cell_length_a 12.0792(5)
_cell_length_b 9.1171(4)
_cell_length_c 15.1341(7)
_cell_measurement_temperature 296(2)
_cell_volume 1666.68(13)
_computing_structure_refinement 'SHELXL-97 (Sheldrick, 2008)'
_computing_structure_solution 'SHELXS-97 (Sheldrick, 2008)'
_diffrn_ambient_temperature 296(2)
_diffrn_measured_fraction_theta_full 0.999
_diffrn_measured_fraction_theta_max 0.999
_diffrn_radiation_monochromator graphite
_diffrn_radiation_source 'fine-focus sealed tube'
_diffrn_radiation_type MoK\a
_diffrn_radiation_wavelength 0.71073
_diffrn_reflns_av_R_equivalents 0.0261
_diffrn_reflns_av_sigmaI/netI 0.0151
_diffrn_reflns_limit_h_max 15
_diffrn_reflns_limit_h_min -15
_diffrn_reflns_limit_k_max 11
_diffrn_reflns_limit_k_min -11
_diffrn_reflns_limit_l_max 19
_diffrn_reflns_limit_l_min -19
_diffrn_reflns_number 26495
_diffrn_reflns_theta_full 26.78
_diffrn_reflns_theta_max 26.78
_diffrn_reflns_theta_min 2.80
_exptl_absorpt_coefficient_mu 0.092
_exptl_crystal_density_diffrn 1.368
_exptl_crystal_density_method 'not measured'
_exptl_crystal_F_000 716
_refine_diff_density_max 0.141
_refine_diff_density_min -0.129
_refine_diff_density_rms 0.026
_refine_ls_abs_structure_details 'Flack H D (1983), Acta Cryst. A39, 876-881'
_refine_ls_abs_structure_Flack -0.8(13)
_refine_ls_extinction_method none
_refine_ls_goodness_of_fit_ref 1.033
_refine_ls_hydrogen_treatment mixed
_refine_ls_matrix_type full
_refine_ls_number_parameters 235
_refine_ls_number_reflns 3542
_refine_ls_number_restraints 1
_refine_ls_restrained_S_all 1.033
_refine_ls_R_factor_all 0.0356
_refine_ls_R_factor_gt 0.0302
_refine_ls_shift/su_max 1.232
_refine_ls_shift/su_mean 0.180
_refine_ls_structure_factor_coef Fsqd
_refine_ls_weighting_details 'calc w=1/[\s^2^(Fo^2^)+(0.0464P)^2^+0.1816P] where P=(Fo^2^+2Fc^2^)/3'
_refine_ls_weighting_scheme calc
_refine_ls_wR_factor_gt 0.0797
_refine_ls_wR_factor_ref 0.0847
_reflns_number_gt 3202
_reflns_number_total 3542
_reflns_threshold_expression >2sigma(I)
_cod_data_source_file c4ra03551h2.cif
_cod_data_source_block pf153
_cod_depositor_comments
;
 Removing the '_publ_section_author' data item since it was not found in the
 core CIF dictionary and the same information was already provided in the
 official bibliography data items. No information was lost by removing this
 data item.

 Antanas Vaitkus,
 2017-03-07
;
_cod_database_code 7216860

loop_
_symmetry_equiv_pos_as_xyz
'x, y, z'
'-x, -y, z+1/2'
'-x+1/2, y, z+1/2'
'x+1/2, -y, z'

loop_
_atom_site_label
_atom_site_type_symbol
_atom_site_fract_x
_atom_site_fract_y
_atom_site_fract_z
_atom_site_U_iso_or_equiv
_atom_site_adp_type
_atom_site_occupancy
_atom_site_symmetry_multiplicity
_atom_site_calc_flag
_atom_site_refinement_flags
O1 O 0.66849(13) 1.02594(17) 0.17510(12) 0.0868(5) Uani 1 1 d .
O2 O 0.76135(12) 0.94055(18) 0.28540(16) 0.1058(6) Uani 1 1 d .
C23 C 0.13451(10) 0.61389(15) 0.25697(10) 0.0405(3) Uani 1 1 d .
N2 N 0.21190(9) 0.62744(14) 0.32261(9) 0.0456(3) Uani 1 1 d .
C21 C 0.41285(10) 0.66757(15) 0.30350(10) 0.0405(3) Uani 1 1 d .
C22 C 0.06766(11) 0.77014(15) 0.34915(10) 0.0434(3) Uani 1 1 d .
C1 C 0.10390(17) 0.39441(19) 0.04863(12) 0.0619(4) Uani 1 1 d .
H27 H 0.0541 0.3815 0.0024 0.074 Uiso 1 1 calc R
C2 C 0.08356(14) 0.49685(19) 0.11354(11) 0.0530(4) Uani 1 1 d .
H10 H 0.0204 0.5550 0.1100 0.064 Uiso 1 1 calc R
C3 C 0.15588(11) 0.51483(15) 0.18425(10) 0.0448(3) Uani 1 1 d .
C4 C 0.32067(10) 0.55842(16) 0.32436(11) 0.0464(3) Uani 1 1 d .
H14 H 0.3332 0.5200 0.3840 0.056 Uiso 1 1 calc R
C5 C 0.40553(13) 0.76016(17) 0.23184(11) 0.0511(4) Uani 1 1 d .
H15 H 0.3419 0.7604 0.1973 0.061 Uiso 1 1 calc R
C6 C 0.49221(14) 0.85255(18) 0.21103(12) 0.0538(4) Uani 1 1 d .
H24 H 0.4872 0.9161 0.1631 0.065 Uiso 1 1 calc R
C7 C 0.58572(11) 0.84894(16) 0.26221(12) 0.0487(4) Uani 1 1 d .
N1 N 0.67858(12) 0.94614(17) 0.23931(14) 0.0685(5) Uani 1 1 d .
C9 C 0.50760(12) 0.66797(17) 0.35564(11) 0.0486(3) Uani 1 1 d .
H4 H 0.5121 0.6068 0.4047 0.058 Uiso 1 1 calc R
C10 C 0.59531(12) 0.75936(18) 0.33457(12) 0.0535(4) Uani 1 1 d .
H3 H 0.6593 0.7599 0.3688 0.064 Uiso 1 1 calc R
C11 C 0.17201(11) 0.72952(17) 0.38256(10) 0.0471(3) Uani 1 1 d .
C12 C 0.00466(13) 0.87481(18) 0.39395(12) 0.0530(4) Uani 1 1 d .
H8 H -0.0648 0.9027 0.3734 0.064 Uiso 1 1 calc R
C13 C 0.04870(17) 0.9355(2) 0.46964(12) 0.0638(5) Uani 1 1 d .
H5 H 0.0082 1.0059 0.5002 0.077 Uiso 1 1 calc R
C14 C 0.15221(18) 0.8943(2) 0.50155(12) 0.0685(5) Uani 1 1 d .
H6 H 0.1792 0.9380 0.5527 0.082 Uiso 1 1 calc R
C15 C 0.21597(15) 0.7898(2) 0.45897(12) 0.0610(4) Uani 1 1 d .
H7 H 0.2848 0.7615 0.4805 0.073 Uiso 1 1 calc R
N3 N 0.04580(9) 0.69552(13) 0.27105(8) 0.0445(3) Uani 1 1 d .
C17 C 0.25258(12) 0.42866(16) 0.18940(12) 0.0486(4) Uani 1 1 d .
N4 N 0.31937(10) 0.43533(14) 0.26336(11) 0.0588(4) Uani 1 1 d .
H9 H 0.3627 0.3625 0.2739 0.071 Uiso 1 1 calc R
C19 C 0.27362(14) 0.32708(19) 0.12158(14) 0.0624(5) Uani 1 1 d .
H12 H 0.3377 0.2707 0.1230 0.075 Uiso 1 1 calc R
C20 C 0.19961(18) 0.3108(2) 0.05307(13) 0.0656(5) Uani 1 1 d .
H11 H 0.2141 0.2425 0.0089 0.079 Uiso 1 1 calc R

loop_
_atom_site_aniso_label
_atom_site_aniso_U_11
_atom_site_aniso_U_22
_atom_site_aniso_U_33
_atom_site_aniso_U_23
_atom_site_aniso_U_13
_atom_site_aniso_U_12
O1 0.0817(10) 0.0694(8) 0.1092(12) 0.0024(9) 0.0333(9) -0.0212(7)
O2 0.0461(7) 0.0926(11) 0.1786(19) -0.0027(12) -0.0119(10) -0.0255(7)
C23 0.0275(6) 0.0424(7) 0.0516(8) 0.0088(6) -0.0008(6) -0.0054(5)
N2 0.0289(5) 0.0550(7) 0.0529(7) 0.0048(6) -0.0006(5) -0.0009(5)
C21 0.0270(6) 0.0475(7) 0.0470(7) -0.0025(6) -0.0001(5) 0.0030(5)
C22 0.0357(6) 0.0458(7) 0.0487(8) 0.0107(6) 0.0040(6) -0.0065(6)
C1 0.0719(12) 0.0611(10) 0.0528(10) 0.0031(8) 0.0018(9) -0.0112(9)
C2 0.0516(8) 0.0526(8) 0.0548(8) 0.0078(7) 0.0001(7) -0.0027(7)
C3 0.0391(7) 0.0419(7) 0.0533(8) 0.0069(7) 0.0053(6) -0.0064(6)
C4 0.0291(6) 0.0531(8) 0.0571(9) 0.0122(7) -0.0034(6) 0.0006(6)
C5 0.0367(7) 0.0591(9) 0.0574(9) 0.0086(7) -0.0083(7) -0.0038(7)
C6 0.0518(9) 0.0527(8) 0.0571(9) 0.0059(7) 0.0052(7) -0.0046(7)
C7 0.0344(6) 0.0424(7) 0.0692(10) -0.0151(7) 0.0112(7) -0.0038(6)
N1 0.0473(8) 0.0519(8) 0.1062(14) -0.0191(9) 0.0202(8) -0.0080(6)
C9 0.0376(7) 0.0560(8) 0.0522(8) -0.0006(7) -0.0086(6) 0.0020(6)
C10 0.0337(7) 0.0606(9) 0.0664(11) -0.0117(9) -0.0077(7) -0.0006(6)
C11 0.0353(7) 0.0552(8) 0.0509(8) 0.0067(7) 0.0035(6) -0.0063(6)
C12 0.0471(8) 0.0540(8) 0.0579(9) 0.0120(8) 0.0087(8) 0.0026(7)
C13 0.0732(12) 0.0617(10) 0.0564(10) -0.0003(9) 0.0161(9) 0.0007(9)
C14 0.0779(13) 0.0789(12) 0.0487(9) -0.0034(9) 0.0014(9) -0.0123(10)
C15 0.0489(9) 0.0800(11) 0.0541(9) 0.0038(9) -0.0025(8) -0.0048(8)
N3 0.0310(5) 0.0459(6) 0.0566(7) 0.0064(6) -0.0028(5) -0.0028(5)
C17 0.0346(7) 0.0435(7) 0.0678(10) 0.0044(7) 0.0069(7) -0.0082(6)
N4 0.0348(6) 0.0454(7) 0.0962(11) 0.0009(7) -0.0062(7) 0.0032(5)
C19 0.0486(9) 0.0496(9) 0.0891(14) 0.0006(9) 0.0214(9) -0.0029(7)
C20 0.0769(13) 0.0572(10) 0.0627(11) -0.0062(9) 0.0206(10) -0.0118(9)

loop_
_atom_type_symbol
_atom_type_description
_atom_type_scat_dispersion_real
_atom_type_scat_dispersion_imag
_atom_type_scat_source
C C 0.0033 0.0016 'International Tables Vol C Tables 4.2.6.8 and 6.1.1.4'
H H 0.0000 0.0000 'International Tables Vol C Tables 4.2.6.8 and 6.1.1.4'
N N 0.0061 0.0033 'International Tables Vol C Tables 4.2.6.8 and 6.1.1.4'
O O 0.0106 0.0060 'International Tables Vol C Tables 4.2.6.8 and 6.1.1.4'

loop_
_geom_angle_atom_site_label_1
_geom_angle_atom_site_label_2
_geom_angle_atom_site_label_3
_geom_angle
N3 C23 N2 112.68(13)
N3 C23 C3 128.21(13)
N2 C23 C3 119.10(12)
C23 N2 C11 107.34(11)
C23 N2 C4 126.13(13)
C11 N2 C4 126.27(13)
C5 C21 C9 119.89(13)
C5 C21 C4 121.04(12)
C9 C21 C4 119.00(13)
N3 C22 C12 130.12(14)
N3 C22 C11 110.30(13)
C12 C22 C11 119.56(15)
C2 C1 C20 119.13(18)
C2 C1 H27 120.4
C20 C1 H27 120.4
C1 C2 C3 121.09(16)
C1 C2 H10 119.5
C3 C2 H10 119.4
C2 C3 C17 119.81(15)
C2 C3 C23 123.14(13)
C17 C3 C23 116.97(13)
N4 C4 N2 108.20(12)
N4 C4 C21 112.33(12)
N2 C4 C21 111.87(11)
N4 C4 H14 108.1
N2 C4 H14 108.1
C21 C4 H14 108.1
C21 C5 C6 120.34(14)
C21 C5 H15 119.8
C6 C5 H15 119.8
C7 C6 C5 118.80(16)
C7 C6 H24 120.6
C5 C6 H24 120.6
C6 C7 C10 122.39(14)
C6 C7 N1 118.75(17)
C10 C7 N1 118.86(16)
O1 N1 O2 124.20(17)
O1 N1 C7 118.09(17)
O2 N1 C7 117.7(2)
C10 C9 C21 120.04(15)
C10 C9 H4 120.0
C21 C9 H4 120.0
C7 C10 C9 118.53(14)
C7 C10 H3 120.7
C9 C10 H3 120.7
N2 C11 C15 132.77(14)
N2 C11 C22 104.65(13)
C15 C11 C22 122.57(15)
C13 C12 C22 117.88(16)
C13 C12 H8 121.1
C22 C12 H8 121.1
C12 C13 C14 121.75(17)
C12 C13 H5 119.1
C14 C13 H5 119.1
C15 C14 C13 121.61(18)
C15 C14 H6 119.2
C13 C14 H6 119.2
C14 C15 C11 116.62(17)
C14 C15 H7 121.7
C11 C15 H7 121.7
C23 N3 C22 105.00(12)
N4 C17 C19 121.01(14)
N4 C17 C3 120.28(14)
C19 C17 C3 118.47(15)
C17 N4 C4 123.72(13)
C17 N4 H9 118.1
C4 N4 H9 118.1
C20 C19 C17 120.21(16)
C20 C19 H12 119.9
C17 C19 H12 119.9
C19 C20 C1 121.26(18)
C19 C20 H11 119.4
C1 C20 H11 119.4

loop_
_geom_bond_atom_site_label_1
_geom_bond_atom_site_label_2
_geom_bond_distance
O1 N1 1.220(2)
O2 N1 1.220(3)
C23 N3 1.3220(18)
C23 N2 1.3697(19)
C23 C3 1.447(2)
N2 C11 1.386(2)
N2 C4 1.4570(17)
C21 C5 1.377(2)
C21 C9 1.3902(19)
C21 C4 1.5264(19)
C22 N3 1.389(2)
C22 C12 1.396(2)
C22 C11 1.408(2)
C1 C2 1.378(3)
C1 C20 1.386(3)
C1 H27 0.9300
C2 C3 1.391(2)
C2 H10 0.9300
C3 C17 1.410(2)
C4 N4 1.453(2)
C4 H14 0.9800
C5 C6 1.380(2)
C5 H15 0.9300
C6 C7 1.370(2)
C6 H24 0.9300
C7 C10 1.371(2)
C7 N1 1.471(2)
C9 C10 1.385(2)
C9 H4 0.9300
C10 H3 0.9300
C11 C15 1.386(2)
C12 C13 1.379(3)
C12 H8 0.9300
C13 C14 1.392(3)
C13 H5 0.9300
C14 C15 1.384(3)
C14 H6 0.9300
C15 H7 0.9300
C17 N4 1.381(2)
C17 C19 1.406(2)
N4 H9 0.8600
C19 C20 1.377(3)
C19 H12 0.9300
C20 H11 0.9300

loop_
_geom_torsion_atom_site_label_1
_geom_torsion_atom_site_label_2
_geom_torsion_atom_site_label_3
_geom_torsion_atom_site_label_4
_geom_torsion
N3 C23 N2 C11 -2.10(16)
C3 C23 N2 C11 179.14(12)
N3 C23 N2 C4 -176.51(13)
C3 C23 N2 C4 4.7(2)
C20 C1 C2 C3 -1.7(2)
C1 C2 C3 C17 0.9(2)
C1 C2 C3 C23 -175.79(15)
N3 C23 C3 C2 3.2(2)
N2 C23 C3 C2 -178.24(13)
N3 C23 C3 C17 -173.56(14)
N2 C23 C3 C17 4.98(18)
C23 N2 C4 N4 -19.80(19)
C11 N2 C4 N4 166.82(13)
C23 N2 C4 C21 104.45(16)
C11 N2 C4 C21 -68.92(19)
C5 C21 C4 N4 73.63(17)
C9 C21 C4 N4 -103.38(16)
C5 C21 C4 N2 -48.3(2)
C9 C21 C4 N2 134.70(14)
C9 C21 C5 C6 0.6(2)
C4 C21 C5 C6 -176.42(15)
C21 C5 C6 C7 0.8(2)
C5 C6 C7 C10 -1.6(2)
C5 C6 C7 N1 179.25(14)
C6 C7 N1 O1 -0.3(2)
C10 C7 N1 O1 -179.50(15)
C6 C7 N1 O2 -179.54(17)
C10 C7 N1 O2 1.2(2)
C5 C21 C9 C10 -1.2(2)
C4 C21 C9 C10 175.83(13)
C6 C7 C10 C9 0.9(2)
N1 C7 C10 C9 -179.90(14)
C21 C9 C10 C7 0.5(2)
C23 N2 C11 C15 -177.34(16)
C4 N2 C11 C15 -2.9(3)
C23 N2 C11 C22 1.45(15)
C4 N2 C11 C22 175.85(13)
N3 C22 C11 N2 -0.44(15)
C12 C22 C11 N2 -179.11(13)
N3 C22 C11 C15 178.51(14)
C12 C22 C11 C15 -0.2(2)
N3 C22 C12 C13 -177.79(14)
C11 C22 C12 C13 0.6(2)
C22 C12 C13 C14 -0.4(3)
C12 C13 C14 C15 -0.2(3)
C13 C14 C15 C11 0.6(3)
N2 C11 C15 C14 178.16(17)
C22 C11 C15 C14 -0.5(2)
N2 C23 N3 C22 1.77(15)
C3 C23 N3 C22 -179.61(13)
C12 C22 N3 C23 177.71(14)
C11 C22 N3 C23 -0.78(14)
C2 C3 C17 N4 -173.72(14)
C23 C3 C17 N4 3.17(19)
C2 C3 C17 C19 0.6(2)
C23 C3 C17 C19 177.53(13)
C19 C17 N4 C4 163.84(14)
C3 C17 N4 C4 -22.0(2)
N2 C4 N4 C17 28.29(19)
C21 C4 N4 C17 -95.69(16)
N4 C17 C19 C20 172.90(16)
C3 C17 C19 C20 -1.4(2)
C17 C19 C20 C1 0.7(3)
C2 C1 C20 C19 0.9(3)
